data_7155457
loop_
_publ_author_name
'Zhang, Lin'
'Xiao, Pin'
'Guan, Xiaoxue'
'Huang, Zhouliang'
'Zhang, Jingping'
'Bi, Xihe'

_publ_section_title
;
 Silver-mediated radical coupling reaction of isocyanides and
 alcohols/phenols in the presence of water: unprecedented hydration and
 radical coupling reaction sequence.
;
_journal_issue 7
_journal_name_full 'Organic &amp; biomolecular chemistry'
_journal_page_first 1580
_journal_page_last 1583
_journal_paper_doi 10.1039/c7ob00019g
_journal_volume 15
_journal_year 2017
_chemical_formula_sum 'C H Cl N O'
_chemical_formula_weight 78.48
_chemical_name_systematic
; 
 ? 
;
_space_group_IT_number 2
_symmetry_space_group_name_Hall '-P 1'
_symmetry_space_group_name_H-M 'P -1'
_atom_sites_solution_hydrogens geom
_atom_sites_solution_primary direct
_atom_sites_solution_secondary difmap
_audit_creation_method SHELXL-97
_audit_update_record
;
2015-11-12 deposited with the CCDC.
2017-01-17 downloaded from the CCDC.
;
_cell_angle_alpha 88.829(2)
_cell_angle_beta 86.829(2)
_cell_angle_gamma 76.122(2)
_cell_formula_units_Z 17
_cell_length_a 9.5682(10)
_cell_length_b 9.6574(10)
_cell_length_c 14.7650(15)
_cell_measurement_temperature 293(2)
_cell_volume 1322.5(2)
_computing_structure_refinement 'SHELXL-97 (Sheldrick, 1997)'
_computing_structure_solution 'SHELXS-97 (Sheldrick, 1990)'
_diffrn_ambient_temperature 293(2)
_diffrn_measured_fraction_theta_full 0.898
_diffrn_measured_fraction_theta_max 0.898
_diffrn_radiation_monochromator graphite
_diffrn_radiation_source 'fine-focus sealed tube'
_diffrn_radiation_type MoK\a
_diffrn_radiation_wavelength 0.71073
_diffrn_reflns_av_R_equivalents 0.0205
_diffrn_reflns_av_sigmaI/netI 0.0500
_diffrn_reflns_limit_h_max 12
_diffrn_reflns_limit_h_min -12
_diffrn_reflns_limit_k_max 10
_diffrn_reflns_limit_k_min -12
_diffrn_reflns_limit_l_max 19
_diffrn_reflns_limit_l_min -17
_diffrn_reflns_number 7977
_diffrn_reflns_theta_full 28.29
_diffrn_reflns_theta_max 28.29
_diffrn_reflns_theta_min 2.17
_exptl_absorpt_coefficient_mu 0.954
_exptl_crystal_density_diffrn 1.675
_exptl_crystal_density_method 'not measured'
_exptl_crystal_F_000 663
_refine_diff_density_max 2.035
_refine_diff_density_min -1.484
_refine_diff_density_rms 0.172
_refine_ls_extinction_method none
_refine_ls_goodness_of_fit_ref 2.407
_refine_ls_hydrogen_treatment mixed
_refine_ls_matrix_type full
_refine_ls_number_parameters 153
_refine_ls_number_reflns 5892
_refine_ls_number_restraints 0
_refine_ls_restrained_S_all 2.407
_refine_ls_R_factor_all 0.1771
_refine_ls_R_factor_gt 0.1424
_refine_ls_shift/su_max 0.017
_refine_ls_shift/su_mean 0.005
_refine_ls_structure_factor_coef Fsqd
_refine_ls_weighting_details 'calc w=1/[\s^2^(Fo^2^)+(0.1000P)^2^+0.0000P] where P=(Fo^2^+2Fc^2^)/3'
_refine_ls_weighting_scheme calc
_refine_ls_wR_factor_gt 0.3505
_refine_ls_wR_factor_ref 0.3979
_reflns_number_gt 4153
_reflns_number_total 5892
_reflns_threshold_expression >2sigma(I)
_cod_data_source_file c7ob00019g2.cif
_cod_data_source_block 22
_cod_depositor_comments 'Adding full bibliography for 7155457--7155459.cif.'
_cod_database_code 7155457

loop_
_symmetry_equiv_pos_as_xyz
'x, y, z'
'-x, -y, -z'

loop_
_atom_site_label
_atom_site_type_symbol
_atom_site_fract_x
_atom_site_fract_y
_atom_site_fract_z
_atom_site_U_iso_or_equiv
_atom_site_adp_type
_atom_site_occupancy
_atom_site_symmetry_multiplicity
_atom_site_calc_flag
Cl1 Cl 0.14470(19) 0.21648(19) 0.24907(12) 0.0525(5) Uiso 1 1 d
Cl2 Cl 0.1701(2) 0.4321(2) -0.25476(13) 0.0567(6) Uiso 1 1 d
O1 O 0.4646(4) 0.4222(4) -0.3349(3) 0.0367(10) Uiso 1 1 d
O5 O 0.4753(4) 0.2983(4) 0.2238(3) 0.0367(10) Uiso 1 1 d
O4 O 0.4344(4) 0.0990(4) 0.1630(3) 0.0386(10) Uiso 1 1 d
O2 O 0.5065(5) 0.2030(5) -0.2682(3) 0.0387(10) Uiso 1 1 d
O3 O 0.8080(5) 0.1837(5) 0.1192(3) 0.0425(11) Uiso 1 1 d
N2 N 0.5664(5) 0.0755(5) 0.2822(3) 0.0308(11) Uiso 1 1 d
C7 C 0.3697(6) 0.3833(6) -0.3959(4) 0.0316(13) Uiso 1 1 d
N1 N 0.5889(5) 0.3896(5) -0.2128(3) 0.0339(11) Uiso 1 1 d
C9 C 0.3376(6) 0.1788(6) 0.1051(4) 0.0276(12) Uiso 1 1 d
C10 C 0.7072(6) 0.1797(6) -0.1190(4) 0.0293(12) Uiso 1 1 d
O6 O 0.8827(5) 0.1961(5) 0.5631(3) 0.0485(12) Uiso 1 1 d
C12 C 0.4930(6) 0.1693(6) 0.2256(4) 0.0301(12) Uiso 1 1 d
C13 C 0.7156(6) 0.2194(6) 0.3474(4) 0.0308(12) Uiso 1 1 d
C14 C 0.7600(6) 0.2236(6) 0.0337(4) 0.0309(12) Uiso 1 1 d
C15 C 0.8051(6) 0.1600(6) 0.4955(4) 0.0315(12) Uiso 1 1 d
C16 C 0.2267(6) 0.3907(6) -0.3661(4) 0.0318(13) Uiso 1 1 d
C17 C 0.7399(6) 0.0450(6) 0.5027(4) 0.0338(13) Uiso 1 1 d
C18 C 0.6470(6) 0.1080(6) 0.3536(4) 0.0282(12) Uiso 1 1 d
C19 C 0.7615(6) 0.1299(6) -0.0361(4) 0.0282(12) Uiso 1 1 d
C20 C 0.4168(6) 0.3575(6) -0.4838(4) 0.0342(13) Uiso 1 1 d
C21 C 0.1955(6) 0.2351(6) 0.1352(4) 0.0329(13) Uiso 1 1 d
C22 C 0.7943(6) 0.2441(6) 0.4194(4) 0.0324(13) Uiso 1 1 d
C23 C 0.6501(6) 0.3281(6) -0.1317(4) 0.0297(12) Uiso 1 1 d
C24 C 0.6621(6) 0.0195(6) 0.4295(4) 0.0344(13) Uiso 1 1 d
C25 C 0.5201(6) 0.3247(6) -0.2702(4) 0.0294(12) Uiso 1 1 d
C26 C 0.3780(7) 0.1896(6) 0.0162(4) 0.0378(14) Uiso 1 1 d
C27 C 0.1306(7) 0.3670(7) -0.4270(4) 0.0418(15) Uiso 1 1 d
C28 C 0.6548(6) 0.4216(6) -0.0620(4) 0.0352(13) Uiso 1 1 d
C29 C 0.3190(7) 0.3378(7) -0.5461(4) 0.0412(15) Uiso 1 1 d
C30 C 0.2754(7) 0.2579(7) -0.0447(4) 0.0411(15) Uiso 1 1 d
C31 C 0.0928(7) 0.3041(7) 0.0753(4) 0.0413(15) Uiso 1 1 d
C32 C 0.1356(7) 0.3147(7) -0.0155(4) 0.0431(16) Uiso 1 1 d
C33 C 0.7078(7) 0.3698(6) 0.0206(4) 0.0371(14) Uiso 1 1 d
C34 C 0.1761(7) 0.3413(7) -0.5181(5) 0.0429(15) Uiso 1 1 d
C35 C 0.8655(8) 0.0343(8) 0.1365(5) 0.0479(17) Uiso 1 1 d
C36 C 0.9033(8) 0.1048(8) 0.6426(5) 0.0519(18) Uiso 1 1 d

loop_
_atom_type_symbol
_atom_type_description
_atom_type_scat_dispersion_real
_atom_type_scat_dispersion_imag
_atom_type_scat_source
C C 0.0033 0.0016 'International Tables Vol C Tables 4.2.6.8 and 6.1.1.4'
H H 0.0000 0.0000 'International Tables Vol C Tables 4.2.6.8 and 6.1.1.4'
N N 0.0061 0.0033 'International Tables Vol C Tables 4.2.6.8 and 6.1.1.4'
O O 0.0106 0.0060 'International Tables Vol C Tables 4.2.6.8 and 6.1.1.4'
Cl Cl 0.1484 0.1585 'International Tables Vol C Tables 4.2.6.8 and 6.1.1.4'

loop_
_geom_angle_atom_site_label_1
_geom_angle_atom_site_label_2
_geom_angle_atom_site_label_3
_geom_angle
C25 O1 C7 117.3(4)
C12 O4 C9 118.5(4)
C14 O3 C35 117.7(5)
C12 N2 C18 125.3(5)
C20 C7 C16 122.1(5)
C20 C7 O1 118.4(5)
C16 C7 O1 119.0(5)
C25 N1 C23 125.0(5)
C26 C9 O4 119.5(5)
C26 C9 C21 120.0(5)
O4 C9 C21 120.2(5)
C19 C10 C23 119.4(5)
C15 O6 C36 117.5(5)
O5 C12 N2 129.1(5)
O5 C12 O4 121.7(5)
N2 C12 O4 109.3(5)
C18 C13 C22 119.2(5)
O3 C14 C19 124.7(5)
O3 C14 C33 115.1(5)
C19 C14 C33 120.2(5)
C22 C15 O6 116.0(5)
C22 C15 C17 121.0(5)
O6 C15 C17 123.0(5)
C27 C16 C7 119.4(5)
C27 C16 Cl2 120.3(5)
C7 C16 Cl2 120.3(4)
C15 C17 C24 117.8(6)
C13 C18 C24 119.8(5)
C13 C18 N2 122.2(5)
C24 C18 N2 117.9(5)
C14 C19 C10 120.5(5)
C7 C20 C29 118.6(6)
C9 C21 C31 120.9(5)
C9 C21 Cl1 119.3(4)
C31 C21 Cl1 119.7(5)
C15 C22 C13 120.9(6)
C28 C23 N1 116.8(5)
C28 C23 C10 119.3(5)
N1 C23 C10 123.9(5)
C18 C24 C17 121.1(6)
O2 C25 N1 128.8(5)
O2 C25 O1 123.7(5)
N1 C25 O1 107.5(5)
C9 C26 C30 119.6(6)
C16 C27 C34 119.6(6)
C33 C28 C23 120.4(6)
C20 C29 C34 120.7(6)
C32 C30 C26 120.9(6)
C32 C31 C21 118.5(6)
C30 C32 C31 120.1(6)
C28 C33 C14 120.1(6)
C29 C34 C27 119.5(6)

loop_
_geom_bond_atom_site_label_1
_geom_bond_atom_site_label_2
_geom_bond_distance
Cl1 C21 1.742(6)
Cl2 C16 1.726(6)
O1 C25 1.364(7)
O1 C7 1.431(7)
O5 C12 1.216(7)
O4 C12 1.377(7)
O4 C9 1.379(7)
O2 C25 1.212(7)
O3 C14 1.383(7)
O3 C35 1.439(8)
N2 C12 1.320(7)
N2 C18 1.423(7)
C7 C20 1.358(8)
C7 C16 1.400(8)
N1 C25 1.352(7)
N1 C23 1.417(7)
C9 C26 1.356(8)
C9 C21 1.390(8)
C10 C19 1.388(8)
C10 C23 1.419(8)
O6 C15 1.375(7)
O6 C36 1.446(9)
C13 C18 1.387(8)
C13 C22 1.393(8)
C14 C19 1.383(8)
C14 C33 1.393(8)
C15 C22 1.368(8)
C15 C17 1.398(8)
C16 C27 1.381(8)
C17 C24 1.403(8)
C18 C24 1.388(8)
C20 C29 1.395(9)
C21 C31 1.397(9)
C23 C28 1.393(8)
C26 C30 1.404(9)
C27 C34 1.400(9)
C28 C33 1.384(8)
C29 C34 1.398(9)
C30 C32 1.368(9)
C31 C32 1.389(9)
